data_1508325
loop_
_publ_author_name
'Chang, Meng-Yang'
'Wu, Ming-Hao'
'Tai, Hang-Yi'

_publ_section_title
;
 NH(4)OAc Promoted Cyclocondensation of
 3-(o-Allylphenyl)pentane-1,5-diones: Synthesis of Tetracyclic Benzofused
 1-Azahomoisotwistanes.
;
_journal_issue 15
_journal_name_full 'Organic letters'
_journal_page_first 3936
_journal_page_last 3939
_journal_paper_doi 10.1021/ol301693s
_journal_volume 14
_journal_year 2012
_chemical_formula_sum 'C24 H23 N O2 S2'
_chemical_formula_weight 421.55
_chemical_name_systematic
; 
 ? 
;
_space_group_IT_number 14
_symmetry_cell_setting monoclinic
_symmetry_space_group_name_Hall '-P 2yn'
_symmetry_space_group_name_H-M 'P 1 21/n 1'
_atom_sites_solution_hydrogens geom
_atom_sites_solution_primary direct
_atom_sites_solution_secondary difmap
_audit_creation_method SHELXL-97
_cell_angle_alpha 90.00
_cell_angle_beta 105.381(2)
_cell_angle_gamma 90.00
_cell_formula_units_Z 4
_cell_length_a 9.6380(4)
_cell_length_b 13.6417(6)
_cell_length_c 16.0487(8)
_cell_measurement_reflns_used 3347
_cell_measurement_temperature 100(2)
_cell_measurement_theta_max 26.0407
_cell_measurement_theta_min 2.6326
_cell_volume 2034.49(16)
_computing_cell_refinement 'SAINT V7.68A (Bruker AXS, 2009)'
_computing_data_collection 'APEX2 (Bruker AXS, 2010)'
_computing_data_reduction 'SAINT V7.68A (Bruker AXS, 2009)'
_computing_molecular_graphics 'SHELXTL (Sheldrick, 2008)'
_computing_publication_material SHELXTL
_computing_structure_refinement 'SHELXL-97 (Sheldrick, 2008)'
_computing_structure_solution 'SHELXS-97 (Sheldrick, 2008)'
_diffrn_ambient_temperature 100(2)
_diffrn_detector_area_resol_mean 8.3333
_diffrn_measured_fraction_theta_full 1.000
_diffrn_measured_fraction_theta_max 1.000
_diffrn_measurement_device_type 'Bruker APEX-II CCD'
_diffrn_measurement_method '\f and \w scans'
_diffrn_radiation_monochromator graphite
_diffrn_radiation_source 'fine-focus sealed tube'
_diffrn_radiation_type MoK\a
_diffrn_radiation_wavelength 0.71073
_diffrn_reflns_av_R_equivalents 0.0461
_diffrn_reflns_av_sigmaI/netI 0.0423
_diffrn_reflns_limit_h_max 12
_diffrn_reflns_limit_h_min -12
_diffrn_reflns_limit_k_max 17
_diffrn_reflns_limit_k_min -16
_diffrn_reflns_limit_l_max 20
_diffrn_reflns_limit_l_min -20
_diffrn_reflns_number 16278
_diffrn_reflns_theta_full 26.37
_diffrn_reflns_theta_max 26.37
_diffrn_reflns_theta_min 1.99
_exptl_absorpt_coefficient_mu 0.283
_exptl_absorpt_correction_T_max 0.9486
_exptl_absorpt_correction_T_min 0.7468
_exptl_absorpt_correction_type multi-scan
_exptl_absorpt_process_details 'SADABS V2008/1 (Bruker AXS)'
_exptl_crystal_colour Colorless
_exptl_crystal_density_diffrn 1.376
_exptl_crystal_density_meas ?
_exptl_crystal_density_method 'not measured'
_exptl_crystal_description Lump
_exptl_crystal_F_000 888
_exptl_crystal_size_max 0.20
_exptl_crystal_size_mid 0.15
_exptl_crystal_size_min 0.15
_refine_diff_density_max 0.510
_refine_diff_density_min -0.329
_refine_diff_density_rms 0.060
_refine_ls_extinction_method none
_refine_ls_goodness_of_fit_ref 1.031
_refine_ls_hydrogen_treatment constr
_refine_ls_matrix_type full
_refine_ls_number_parameters 310
_refine_ls_number_reflns 4148
_refine_ls_number_restraints 156
_refine_ls_restrained_S_all 1.020
_refine_ls_R_factor_all 0.0602
_refine_ls_R_factor_gt 0.0433
_refine_ls_shift/su_max 0.000
_refine_ls_shift/su_mean 0.000
_refine_ls_structure_factor_coef Fsqd
_refine_ls_weighting_details 'calc w=1/[\s^2^(Fo^2^)+(0.0634P)^2^+0.7669P] where P=(Fo^2^+2Fc^2^)/3'
_refine_ls_weighting_scheme calc
_refine_ls_wR_factor_gt 0.1091
_refine_ls_wR_factor_ref 0.1217
_reflns_number_gt 3239
_reflns_number_total 4148
_reflns_threshold_expression >2sigma(I)
_cod_data_source_file ol301693s_si_004.cif
_cod_data_source_block 120539lt_0m
_cod_depositor_comments
;
The following automatic conversions were performed:

'_exptl_crystal_density_meas' value 'not measured' was changed to '?'
- the value is perceived as not measured.

Automatic conversion script
Id: cif_fix_values 3008 2015-01-20 13:52:24Z robertas 
;
_cod_database_code 1508325

loop_
_symmetry_equiv_pos_as_xyz
'x, y, z'
'-x+1/2, y+1/2, -z+1/2'
'-x, -y, -z'
'x-1/2, -y-1/2, z-1/2'

loop_
_atom_site_label
_atom_site_type_symbol
_atom_site_fract_x
_atom_site_fract_y
_atom_site_fract_z
_atom_site_U_iso_or_equiv
_atom_site_adp_type
_atom_site_occupancy
_atom_site_symmetry_multiplicity
_atom_site_calc_flag
_atom_site_refinement_flags
_atom_site_disorder_assembly
_atom_site_disorder_group
S1 S 1.2853(2) 0.45296(13) 0.2055(2) 0.0284(4) Uani 0.667(3) 1 d PDU A 1
C9 C 1.2166(8) 0.5721(6) 0.1916(12) 0.0191(13) Uani 0.667(3) 1 d PDU A 1
C10 C 1.3269(12) 0.6356(6) 0.2157(8) 0.0350(19) Uani 0.667(3) 1 d PDU A 1
H10 H 1.3110 0.7043 0.2135 0.042 Uiso 0.667(3) 1 calc PR A 1
C11 C 1.4641(9) 0.5971(5) 0.2438(8) 0.0313(13) Uani 0.667(3) 1 d PDU A 1
H11 H 1.5497 0.6348 0.2618 0.038 Uiso 0.667(3) 1 calc PR A 1
C12 C 1.4587(7) 0.4979(6) 0.2417(8) 0.0300(15) Uani 0.667(3) 1 d PDU A 1
H12 H 1.5414 0.4572 0.2584 0.036 Uiso 0.667(3) 1 calc PR A 1
S1' S 1.3369(5) 0.6583(3) 0.2130(4) 0.0239(7) Uani 0.333(3) 1 d PDU A 2
C9' C 1.2180(16) 0.5566(14) 0.193(2) 0.022(2) Uani 0.333(3) 1 d PDU A 2
C10' C 1.292(2) 0.4728(11) 0.2086(16) 0.029(2) Uani 0.333(3) 1 d PDU A 2
H10' H 1.2456 0.4109 0.1963 0.034 Uiso 0.333(3) 1 calc PR A 2
C11' C 1.4359(17) 0.4805(13) 0.2433(17) 0.028(2) Uani 0.333(3) 1 d PDU A 2
H11' H 1.4989 0.4265 0.2612 0.034 Uiso 0.333(3) 1 calc PR A 2
C12' C 1.4783(19) 0.5755(11) 0.2489(17) 0.027(2) Uani 0.333(3) 1 d PDU A 2
H12' H 1.5758 0.5952 0.2705 0.032 Uiso 0.333(3) 1 calc PR A 2
S2 S 0.83534(6) 0.29605(4) 0.12233(4) 0.02834(16) Uani 1 1 d . . .
N1 N 0.98307(16) 0.48913(11) 0.15271(10) 0.0200(4) Uani 1 1 d . A .
O1 O 0.76218(16) 1.05750(9) 0.00179(9) 0.0269(3) Uani 1 1 d . . .
O2 O 0.72234(14) 0.96351(10) 0.13960(9) 0.0228(3) Uani 1 1 d . . .
C1 C 0.7883(2) 1.10940(15) -0.06999(14) 0.0288(5) Uani 1 1 d . . .
H1A H 0.8889 1.1005 -0.0707 0.043 Uiso 1 1 calc R . .
H1B H 0.7690 1.1793 -0.0646 0.043 Uiso 1 1 calc R . .
H1C H 0.7249 1.0840 -0.1238 0.043 Uiso 1 1 calc R . .
C2 C 0.7843(2) 0.95809(14) 0.00418(13) 0.0220(4) Uani 1 1 d . . .
C3 C 0.7638(2) 0.90982(14) 0.07667(12) 0.0204(4) Uani 1 1 d . . .
C4 C 0.7867(2) 0.80915(14) 0.08818(12) 0.0205(4) Uani 1 1 d . . .
C5 C 0.7656(2) 0.76108(14) 0.16878(13) 0.0234(4) Uani 1 1 d . . .
H5A H 0.6613 0.7567 0.1642 0.028 Uiso 1 1 calc R . .
H5B H 0.8100 0.8027 0.2194 0.028 Uiso 1 1 calc R . .
C6 C 0.8311(2) 0.65867(14) 0.18349(13) 0.0216(4) Uani 1 1 d . . .
H6 H 0.7940 0.6253 0.2287 0.026 Uiso 1 1 calc R . .
C7 C 0.9971(2) 0.65776(14) 0.21291(13) 0.0223(4) Uani 1 1 d . A .
H7A H 1.0297 0.6385 0.2745 0.027 Uiso 1 1 calc R . .
H7B H 1.0344 0.7243 0.2070 0.027 Uiso 1 1 calc R . .
C8 C 1.0571(2) 0.58411(14) 0.15694(12) 0.0204(4) Uani 1 1 d . . .
C13 C 0.6720(2) 0.23814(16) 0.09770(14) 0.0296(5) Uani 1 1 d . . .
H13 H 0.6607 0.1689 0.0964 0.036 Uiso 1 1 calc R . .
C14 C 0.5609(2) 0.30204(16) 0.08037(14) 0.0306(5) Uani 1 1 d . . .
H14 H 0.4629 0.2824 0.0667 0.037 Uiso 1 1 calc R . .
C15 C 0.6057(2) 0.40169(14) 0.08463(13) 0.0239(4) Uani 1 1 d . . .
H15 H 0.5416 0.4559 0.0728 0.029 Uiso 1 1 calc R . .
C16 C 0.7557(2) 0.41003(14) 0.10838(12) 0.0208(4) Uani 1 1 d . A .
C17 C 0.8229(2) 0.90421(14) -0.05978(13) 0.0229(4) Uani 1 1 d . . .
H17 H 0.8364 0.9359 -0.1098 0.028 Uiso 1 1 calc R . .
C18 C 0.8414(2) 0.80348(14) -0.04968(13) 0.0225(4) Uani 1 1 d . . .
H18 H 0.8654 0.7666 -0.0941 0.027 Uiso 1 1 calc R . .
C19 C 0.8257(2) 0.75514(14) 0.02354(12) 0.0206(4) Uani 1 1 d . A .
C20 C 0.8562(2) 0.64566(14) 0.03303(13) 0.0221(4) Uani 1 1 d . . .
H20 H 0.8170 0.6137 -0.0245 0.026 Uiso 1 1 calc R A .
C21 C 1.0202(2) 0.62536(14) 0.06386(13) 0.0222(4) Uani 1 1 d . A .
H21A H 1.0480 0.5775 0.0248 0.027 Uiso 1 1 calc R . .
H21B H 1.0743 0.6868 0.0626 0.027 Uiso 1 1 calc R . .
C22 C 0.7842(2) 0.59823(14) 0.09912(13) 0.0216(4) Uani 1 1 d . A .
H22 H 0.6771 0.5963 0.0764 0.026 Uiso 1 1 calc R . .
C23 C 0.8457(2) 0.49770(14) 0.12086(12) 0.0199(4) Uani 1 1 d . . .
C24 C 0.5699(2) 0.96374(16) 0.12752(15) 0.0295(5) Uani 1 1 d . . .
H24A H 0.5260 1.0133 0.0844 0.044 Uiso 1 1 calc R . .
H24B H 0.5484 0.9791 0.1824 0.044 Uiso 1 1 calc R . .
H24C H 0.5309 0.8990 0.1075 0.044 Uiso 1 1 calc R . .

loop_
_atom_site_aniso_label
_atom_site_aniso_U_11
_atom_site_aniso_U_22
_atom_site_aniso_U_33
_atom_site_aniso_U_23
_atom_site_aniso_U_13
_atom_site_aniso_U_12
S1 0.0238(6) 0.0341(8) 0.0256(6) -0.0026(6) 0.0036(5) 0.0040(6)
C9 0.0234(19) 0.018(3) 0.018(2) 0.001(2) 0.0086(17) 0.0029(17)
C10 0.036(3) 0.035(4) 0.033(3) 0.005(3) 0.008(2) 0.001(2)
C11 0.024(2) 0.043(3) 0.028(2) -0.004(3) 0.009(2) -0.007(2)
C12 0.018(2) 0.045(4) 0.026(2) -0.007(3) 0.004(2) 0.006(2)
S1' 0.0202(10) 0.0235(16) 0.0289(12) 0.0007(11) 0.0080(9) -0.0021(10)
C9' 0.018(3) 0.032(5) 0.017(4) 0.000(5) 0.008(3) -0.009(3)
C10' 0.028(4) 0.036(4) 0.022(4) 0.001(4) 0.007(3) -0.006(3)
C11' 0.029(4) 0.030(4) 0.025(3) 0.001(3) 0.006(4) 0.002(3)
C12' 0.019(3) 0.033(5) 0.027(4) 0.001(4) 0.006(3) 0.006(3)
S2 0.0318(3) 0.0217(3) 0.0372(3) 0.0009(2) 0.0193(2) 0.0002(2)
N1 0.0215(8) 0.0210(8) 0.0192(8) 0.0011(6) 0.0085(7) -0.0003(6)
O1 0.0373(8) 0.0198(7) 0.0259(8) 0.0021(6) 0.0123(6) 0.0033(6)
O2 0.0224(7) 0.0258(7) 0.0217(7) -0.0047(6) 0.0083(6) 0.0014(6)
C1 0.0342(12) 0.0238(11) 0.0302(12) 0.0053(9) 0.0117(10) -0.0018(9)
C2 0.0201(9) 0.0227(10) 0.0229(10) 0.0012(8) 0.0050(8) 0.0005(8)
C3 0.0168(9) 0.0248(10) 0.0198(10) -0.0045(8) 0.0055(8) -0.0013(7)
C4 0.0176(9) 0.0228(10) 0.0212(10) -0.0009(8) 0.0051(8) -0.0019(7)
C5 0.0259(10) 0.0236(10) 0.0230(11) -0.0015(8) 0.0104(9) -0.0006(8)
C6 0.0255(10) 0.0211(10) 0.0213(10) 0.0011(8) 0.0115(8) 0.0004(8)
C7 0.0234(10) 0.0242(10) 0.0206(10) -0.0004(8) 0.0078(8) -0.0018(8)
C8 0.0186(9) 0.0234(10) 0.0201(10) 0.0007(8) 0.0068(8) -0.0006(8)
C13 0.0421(13) 0.0236(11) 0.0271(12) -0.0050(9) 0.0162(10) -0.0105(9)
C14 0.0282(11) 0.0348(12) 0.0277(12) 0.0020(9) 0.0054(9) -0.0110(9)
C15 0.0242(10) 0.0215(10) 0.0269(11) 0.0021(8) 0.0082(9) -0.0022(8)
C16 0.0246(10) 0.0208(10) 0.0190(10) 0.0001(8) 0.0096(8) -0.0005(8)
C17 0.0245(10) 0.0254(10) 0.0209(10) 0.0029(8) 0.0095(8) 0.0016(8)
C18 0.0220(10) 0.0266(10) 0.0201(10) -0.0016(8) 0.0079(8) 0.0009(8)
C19 0.0199(9) 0.0227(10) 0.0191(10) -0.0006(8) 0.0050(8) -0.0009(7)
C20 0.0254(10) 0.0220(10) 0.0199(10) 0.0012(8) 0.0080(8) 0.0012(8)
C21 0.0235(10) 0.0228(10) 0.0224(10) -0.0001(8) 0.0098(8) -0.0004(8)
C22 0.0194(9) 0.0222(10) 0.0232(10) 0.0003(8) 0.0058(8) -0.0012(8)
C23 0.0239(10) 0.0223(10) 0.0160(9) -0.0005(8) 0.0099(8) -0.0008(8)
C24 0.0246(10) 0.0328(12) 0.0342(12) -0.0069(9) 0.0130(9) 0.0023(9)

loop_
_atom_type_symbol
_atom_type_description
_atom_type_scat_dispersion_real
_atom_type_scat_dispersion_imag
_atom_type_scat_source
C C 0.0033 0.0016 'International Tables Vol C Tables 4.2.6.8 and 6.1.1.4'
H H 0.0000 0.0000 'International Tables Vol C Tables 4.2.6.8 and 6.1.1.4'
N N 0.0061 0.0033 'International Tables Vol C Tables 4.2.6.8 and 6.1.1.4'
O O 0.0106 0.0060 'International Tables Vol C Tables 4.2.6.8 and 6.1.1.4'
S S 0.1246 0.1234 'International Tables Vol C Tables 4.2.6.8 and 6.1.1.4'

loop_
_geom_angle_atom_site_label_1
_geom_angle_atom_site_label_2
_geom_angle_atom_site_label_3
_geom_angle
C12 S1 C9 90.8(4)
C10 C9 C8 133.7(8)
C10 C9 S1 108.5(6)
C8 C9 S1 117.8(5)
C9 C10 C11 117.7(9)
C9 C10 H10 121.2
C11 C10 H10 121.2
C12 C11 C10 110.1(9)
C12 C11 H11 124.9
C10 C11 H11 124.9
C11 C12 S1 112.9(7)
C11 C12 H12 123.5
S1 C12 H12 123.5
C12' S1' C9' 88.0(8)
C10' C9' C8 135.0(15)
C10' C9' S1' 110.5(11)
C8 C9' S1' 114.4(11)
C9' C10' C11' 116.5(17)
C9' C10' H10' 121.7
C11' C10' H10' 121.7
C12' C11' C10' 111.1(18)
C12' C11' H11' 124.5
C10' C11' H11' 124.5
C11' C12' S1' 113.7(16)
C11' C12' H12' 123.2
S1' C12' H12' 123.2
C13 S2 C16 92.06(10)
C23 N1 C8 111.83(16)
C2 O1 C1 116.91(16)
C3 O2 C24 112.69(14)
O1 C1 H1A 109.5
O1 C1 H1B 109.5
H1A C1 H1B 109.5
O1 C1 H1C 109.5
H1A C1 H1C 109.5
H1B C1 H1C 109.5
O1 C2 C17 124.88(18)
O1 C2 C3 115.74(17)
C17 C2 C3 119.37(18)
O2 C3 C4 119.23(17)
O2 C3 C2 119.27(17)
C4 C3 C2 121.49(18)
C3 C4 C19 118.87(18)
C3 C4 C5 119.21(17)
C19 C4 C5 121.90(17)
C4 C5 C6 112.69(16)
C4 C5 H5A 109.1
C6 C5 H5A 109.1
C4 C5 H5B 109.1
C6 C5 H5B 109.1
H5A C5 H5B 107.8
C5 C6 C7 114.06(16)
C5 C6 C22 109.86(16)
C7 C6 C22 107.60(15)
C5 C6 H6 108.4
C7 C6 H6 108.4
C22 C6 H6 108.4
C6 C7 C8 110.00(15)
C6 C7 H7A 109.7
C8 C7 H7A 109.7
C6 C7 H7B 109.7
C8 C7 H7B 109.7
H7A C7 H7B 108.2
N1 C8 C9 111.0(4)
N1 C8 C21 106.93(15)
C9 C8 C21 110.4(7)
N1 C8 C9' 103.3(7)
C9 C8 C9' 7.7(10)
C21 C8 C9' 113.3(14)
N1 C8 C7 110.17(15)
C9 C8 C7 111.0(6)
C21 C8 C7 107.27(15)
C9' C8 C7 115.6(12)
C14 C13 S2 112.32(16)
C14 C13 H13 123.8
S2 C13 H13 123.8
C13 C14 C15 113.16(19)
C13 C14 H14 123.4
C15 C14 H14 123.4
C16 C15 C14 111.66(18)
C16 C15 H15 124.2
C14 C15 H15 124.2
C15 C16 C23 129.62(18)
C15 C16 S2 110.78(14)
C23 C16 S2 119.60(14)
C18 C17 C2 119.20(18)
C18 C17 H17 120.4
C2 C17 H17 120.4
C17 C18 C19 121.88(18)
C17 C18 H18 119.1
C19 C18 H18 119.1
C18 C19 C4 119.12(18)
C18 C19 C20 119.25(17)
C4 C19 C20 121.60(17)
C19 C20 C21 111.15(16)
C19 C20 C22 111.55(15)
C21 C20 C22 108.05(15)
C19 C20 H20 108.7
C21 C20 H20 108.7
C22 C20 H20 108.7
C8 C21 C20 109.08(15)
C8 C21 H21A 109.9
C20 C21 H21A 109.9
C8 C21 H21B 109.9
C20 C21 H21B 109.9
H21A C21 H21B 108.3
C23 C22 C6 106.16(15)
C23 C22 C20 108.60(15)
C6 C22 C20 107.18(15)
C23 C22 H22 111.5
C6 C22 H22 111.5
C20 C22 H22 111.5
N1 C23 C16 119.30(17)
N1 C23 C22 118.42(17)
C16 C23 C22 122.28(17)
O2 C24 H24A 109.5
O2 C24 H24B 109.5
H24A C24 H24B 109.5
O2 C24 H24C 109.5
H24A C24 H24C 109.5
H24B C24 H24C 109.5

loop_
_geom_bond_atom_site_label_1
_geom_bond_atom_site_label_2
_geom_bond_distance
S1 C12 1.729(6)
S1 C9 1.747(8)
C9 C10 1.346(13)
C9 C8 1.499(7)
C10 C11 1.382(13)
C10 H10 0.9500
C11 C12 1.355(7)
C11 H11 0.9500
C12 H12 0.9500
S1' C12' 1.746(14)
S1' C9' 1.773(18)
C9' C10' 1.334(19)
C9' C8 1.550(15)
C10' C11' 1.358(19)
C10' H10' 0.9500
C11' C12' 1.354(12)
C11' H11' 0.9500
C12' H12' 0.9500
S2 C13 1.711(2)
S2 C16 1.7221(19)
N1 C23 1.292(2)
N1 C8 1.472(2)
O1 C2 1.372(2)
O1 C1 1.430(2)
O2 C3 1.389(2)
O2 C24 1.430(2)
C1 H1A 0.9800
C1 H1B 0.9800
C1 H1C 0.9800
C2 C17 1.391(3)
C2 C3 1.396(3)
C3 C4 1.395(3)
C4 C19 1.403(3)
C4 C5 1.511(3)
C5 C6 1.526(3)
C5 H5A 0.9900
C5 H5B 0.9900
C6 C7 1.543(3)
C6 C22 1.547(3)
C6 H6 1.0000
C7 C8 1.558(3)
C7 H7A 0.9900
C7 H7B 0.9900
C8 C21 1.547(3)
C13 C14 1.351(3)
C13 H13 0.9500
C14 C15 1.422(3)
C14 H14 0.9500
C15 C16 1.399(3)
C15 H15 0.9500
C16 C23 1.460(3)
C17 C18 1.390(3)
C17 H17 0.9500
C18 C19 1.390(3)
C18 H18 0.9500
C19 C20 1.522(3)
C20 C21 1.551(3)
C20 C22 1.555(3)
C20 H20 1.0000
C21 H21A 0.9900
C21 H21B 0.9900
C22 C23 1.498(3)
C22 H22 1.0000
C24 H24A 0.9800
C24 H24B 0.9800
C24 H24C 0.9800
